data_2211656
loop_
_publ_author_name
'Ya-Qian Cheng'
'Lu-Ping Lv'
'Jian-Wu Xie'
'Hai-Bin Wang'
'Zhi-Min Jin'

_publ_section_title
;
 Ammonium trichloro(hexamethylenetetramine)zincate(II) sesquihydrate
;
_journal_coeditor_code WM2072
_journal_issue 12
_journal_name_full 'Acta Crystallographica Section E'
_journal_page_first m3591
_journal_page_last m3593
_journal_paper_doi 10.1107/S1600536806050550
_journal_volume 62
_journal_year 2006
_chemical_formula_iupac '(N H4) [Zn Cl3 (C6 H12 N4)], 1.5H 2O'
_chemical_formula_moiety 'N H4 +, C6 H12 Cl3 N4 Zn -, 1.5(H2 O)'
_chemical_formula_sum 'C6 H19 Cl3 N5 O1.5 Zn'
_chemical_formula_weight 357.96
_chemical_name_systematic
;
Ammonium trichloro(hexamethylenetetramine)zincate 1.5-hydrate
;
_space_group_IT_number 14
_symmetry_cell_setting monoclinic
_symmetry_space_group_name_Hall '-P 2ybc'
_symmetry_space_group_name_H-M 'P 1 21/c 1'
_atom_sites_solution_hydrogens geom
_atom_sites_solution_primary direct
_atom_sites_solution_secondary difmap
_audit_creation_method SHELXL-97
_cell_angle_alpha 90.00
_cell_angle_beta 94.842(4)
_cell_angle_gamma 90.00
_cell_formula_units_Z 4
_cell_length_a 8.7692(19)
_cell_length_b 9.621(2)
_cell_length_c 17.137(4)
_cell_measurement_reflns_used 3136
_cell_measurement_temperature 273(2)
_cell_measurement_theta_max 27.0
_cell_measurement_theta_min 2.3
_cell_volume 1440.7(5)
_computing_cell_refinement SMART
_computing_data_collection 'SMART (Bruker, 2002)'
_computing_data_reduction 'SAINT (Bruker, 2002)'
_computing_molecular_graphics SHELXTL
_computing_publication_material SHELXTL
_computing_structure_refinement 'SHELXL97 (Sheldrick, 1997)'
_computing_structure_solution 'SHELXTL (Bruker, 2002)'
_diffrn_ambient_temperature 273(2)
_diffrn_measured_fraction_theta_full 0.997
_diffrn_measured_fraction_theta_max 0.997
_diffrn_measurement_device_type 'Bruker SMART APEX CCD area-detector'
_diffrn_measurement_method '\f and \w'
_diffrn_radiation_monochromator graphite
_diffrn_radiation_source 'fine-focus sealed tube'
_diffrn_radiation_type MoK\a
_diffrn_radiation_wavelength 0.71073
_diffrn_reflns_av_R_equivalents 0.0254
_diffrn_reflns_av_sigmaI/netI 0.0363
_diffrn_reflns_limit_h_max 9
_diffrn_reflns_limit_h_min -11
_diffrn_reflns_limit_k_max 12
_diffrn_reflns_limit_k_min -8
_diffrn_reflns_limit_l_max 21
_diffrn_reflns_limit_l_min -18
_diffrn_reflns_number 8538
_diffrn_reflns_theta_full 27.00
_diffrn_reflns_theta_max 27.00
_diffrn_reflns_theta_min 2.33
_diffrn_standards_number 0
_exptl_absorpt_coefficient_mu 2.258
_exptl_absorpt_correction_T_max 0.499
_exptl_absorpt_correction_T_min 0.444
_exptl_absorpt_correction_type multi-scan
_exptl_absorpt_process_details '(SADABS; Bruker, 2002)'
_exptl_crystal_colour colourless
_exptl_crystal_density_diffrn 1.650
_exptl_crystal_density_method 'not measured'
_exptl_crystal_description block
_exptl_crystal_F_000 728
_exptl_crystal_size_max 0.37
_exptl_crystal_size_mid 0.35
_exptl_crystal_size_min 0.32
_refine_diff_density_max 0.334
_refine_diff_density_min -0.347
_refine_ls_extinction_method none
_refine_ls_goodness_of_fit_ref 1.089
_refine_ls_hydrogen_treatment mixed
_refine_ls_matrix_type full
_refine_ls_number_parameters 187
_refine_ls_number_reflns 3136
_refine_ls_number_restraints 3
_refine_ls_restrained_S_all 1.088
_refine_ls_R_factor_all 0.0484
_refine_ls_R_factor_gt 0.0395
_refine_ls_shift/su_max 0.001
_refine_ls_shift/su_mean 0.000
_refine_ls_structure_factor_coef Fsqd
_refine_ls_weighting_details 'w=1/[\s^2^(Fo^2^)+(0.0367P)^2^+0.9695P] where P=(Fo^2^+2Fc^2^)/3'
_refine_ls_weighting_scheme calc
_refine_ls_wR_factor_gt 0.0890
_refine_ls_wR_factor_ref 0.0931
_reflns_number_gt 2694
_reflns_number_total 3136
_reflns_threshold_expression I>2\s(I)
_cod_data_source_file wm2072.cif
_cod_data_source_block I
_cod_depositor_comments
;
 Marking attached hydrogens atoms.

 Antanas Vaitkus,
 2017-11-25
;
_cod_original_cell_volume 1440.6(5)
_cod_original_sg_symbol_H-M 'P 21/c'
_cod_original_formula_sum 'C6 H19 Cl3 N5 O1.50 Zn'
_cod_database_code 2211656
_cod_database_fobs_code 2211656

loop_
_symmetry_equiv_pos_as_xyz
'x, y, z'
'-x, y+1/2, -z+1/2'
'-x, -y, -z'
'x, -y-1/2, z-1/2'

loop_
_atom_site_type_symbol
_atom_site_label
_atom_site_fract_x
_atom_site_fract_y
_atom_site_fract_z
_atom_site_U_iso_or_equiv
_atom_site_adp_type
_atom_site_calc_flag
_atom_site_refinement_flags
_atom_site_occupancy
_atom_site_disorder_group
_atom_site_attached_hydrogens
Zn Zn1 0.64545(3) 0.04267(3) 0.83373(2) 0.03070(12) Uani d . 1 . 0
Cl Cl1 0.69797(10) 0.04665(9) 0.70755(5) 0.0479(2) Uani d . 1 . 0
Cl Cl2 0.72682(9) -0.15574(8) 0.89069(5) 0.0429(2) Uani d . 1 . 0
Cl Cl3 0.73478(10) 0.23086(10) 0.90084(6) 0.0576(3) Uani d . 1 . 0
O O1 0.1794(3) 0.4063(3) 0.97510(14) 0.0424(5) Uani d D 1 . 0
N N5 0.0184(3) 0.6316(3) 0.89970(17) 0.0352(6) Uani d . 1 . 0
O O2 0.4684(18) 0.511(2) 1.0414(10) 0.078(4) Uani d P 0.25 1 2
O O2' 0.4768(19) 0.5626(16) 0.9878(16) 0.079(4) Uani d P 0.25 2 2
N N1 0.4053(2) 0.0394(2) 0.83495(13) 0.0243(5) Uani d . 1 . 0
N N2 0.1795(3) -0.0946(2) 0.86587(15) 0.0317(5) Uani d . 1 . 0
N N3 0.1616(3) 0.0665(3) 0.75544(14) 0.0341(6) Uani d . 1 . 0
N N4 0.1887(3) 0.1553(2) 0.88907(14) 0.0321(5) Uani d . 1 . 0
C C1 0.3468(3) -0.0951(3) 0.86481(17) 0.0311(6) Uani d . 1 . 0
H H1A 0.3767 -0.1705 0.8318 0.037 Uiso calc R 1 . 0
H H1B 0.3931 -0.1115 0.9174 0.037 Uiso calc R 1 . 0
C C2 0.1113(3) -0.0675(3) 0.78613(18) 0.0358(7) Uani d . 1 . 0
H H2A 0.0007 -0.0674 0.7862 0.043 Uiso calc R 1 . 0
H H2B 0.1395 -0.1417 0.7518 0.043 Uiso calc R 1 . 0
C C3 0.1198(3) 0.1767(3) 0.80870(19) 0.0376(7) Uani d . 1 . 0
H H3A 0.0093 0.1797 0.8091 0.045 Uiso calc R 1 . 0
H H3B 0.1532 0.2656 0.7895 0.045 Uiso calc R 1 . 0
C C4 0.3553(3) 0.1522(3) 0.88707(17) 0.0297(6) Uani d . 1 . 0
H H4A 0.4025 0.1380 0.9397 0.036 Uiso calc R 1 . 0
H H4B 0.3898 0.2412 0.8686 0.036 Uiso calc R 1 . 0
C C5 0.3289(3) 0.0635(3) 0.75469(17) 0.0331(6) Uani d . 1 . 0
H H5A 0.3638 0.1511 0.7345 0.040 Uiso calc R 1 . 0
H H5B 0.3577 -0.0100 0.7200 0.040 Uiso calc R 1 . 0
C C6 0.1358(3) 0.0197(3) 0.91692(17) 0.0330(6) Uani d . 1 . 0
H H6A 0.1802 0.0036 0.9699 0.040 Uiso calc R 1 . 0
H H6B 0.0254 0.0214 0.9179 0.040 Uiso calc R 1 . 0
H H5F -0.047(4) 0.638(4) 0.935(2) 0.052(11) Uiso d . 1 . 0
H H5E 0.078(4) 0.567(4) 0.912(2) 0.042(10) Uiso d . 1 . 0
H H5C -0.034(5) 0.611(4) 0.849(3) 0.075(13) Uiso d . 1 . 0
H H1WA 0.178(5) 0.333(3) 0.950(3) 0.11(2) Uiso d D 1 . 0
H H1WB 0.267(4) 0.426(5) 0.997(3) 0.15(3) Uiso d D 1 . 0
H H5D 0.064(5) 0.715(5) 0.891(3) 0.088(15) Uiso d . 1 . 0

loop_
_atom_site_aniso_label
_atom_site_aniso_U_11
_atom_site_aniso_U_22
_atom_site_aniso_U_33
_atom_site_aniso_U_12
_atom_site_aniso_U_13
_atom_site_aniso_U_23
Zn1 0.02226(18) 0.0319(2) 0.0383(2) 0.00374(13) 0.00418(13) 0.00107(14)
Cl1 0.0440(5) 0.0569(5) 0.0454(5) 0.0089(4) 0.0193(4) 0.0106(4)
Cl2 0.0416(4) 0.0394(4) 0.0460(4) 0.0145(3) -0.0051(3) 0.0039(3)
Cl3 0.0395(5) 0.0479(5) 0.0851(7) -0.0072(4) 0.0043(4) -0.0217(5)
O1 0.0507(15) 0.0371(13) 0.0405(13) 0.0130(11) 0.0104(11) 0.0021(10)
N5 0.0349(15) 0.0373(16) 0.0339(15) 0.0104(13) 0.0057(12) 0.0075(12)
O2 0.085(10) 0.072(10) 0.073(11) 0.013(9) -0.019(8) -0.023(11)
O2' 0.071(9) 0.082(11) 0.079(12) 0.001(8) -0.013(8) -0.027(11)
N1 0.0208(11) 0.0245(12) 0.0277(11) 0.0008(9) 0.0026(9) -0.0002(9)
N2 0.0244(12) 0.0294(12) 0.0414(14) -0.0029(10) 0.0038(10) 0.0020(11)
N3 0.0230(12) 0.0462(15) 0.0325(13) -0.0001(10) -0.0014(10) 0.0042(11)
N4 0.0214(11) 0.0328(13) 0.0426(14) 0.0015(10) 0.0048(10) -0.0070(11)
C1 0.0294(14) 0.0244(14) 0.0395(16) 0.0012(11) 0.0026(12) 0.0040(12)
C2 0.0266(14) 0.0386(17) 0.0417(17) -0.0054(12) -0.0007(12) -0.0085(13)
C3 0.0237(14) 0.0339(16) 0.0549(19) 0.0052(12) 0.0019(13) 0.0081(14)
C4 0.0219(13) 0.0297(15) 0.0375(15) 0.0013(11) 0.0016(11) -0.0064(12)
C5 0.0250(14) 0.0459(18) 0.0281(14) -0.0007(12) 0.0016(11) 0.0034(12)
C6 0.0259(14) 0.0408(17) 0.0328(15) -0.0013(12) 0.0052(11) 0.0010(13)

loop_
_atom_type_symbol
_atom_type_description
_atom_type_scat_dispersion_real
_atom_type_scat_dispersion_imag
_atom_type_scat_source
C C 0.0033 0.0016 'International Tables Vol C Tables 4.2.6.8 and 6.1.1.4'
H H 0.0000 0.0000 'International Tables Vol C Tables 4.2.6.8 and 6.1.1.4'
N N 0.0061 0.0033 'International Tables Vol C Tables 4.2.6.8 and 6.1.1.4'
O O 0.0106 0.0060 'International Tables Vol C Tables 4.2.6.8 and 6.1.1.4'
Cl Cl 0.1484 0.1585 'International Tables Vol C Tables 4.2.6.8 and 6.1.1.4'
Zn Zn 0.2839 1.4301 'International Tables Vol C Tables 4.2.6.8 and 6.1.1.4'

loop_
_geom_angle_atom_site_label_1
_geom_angle_atom_site_label_2
_geom_angle_atom_site_label_3
_geom_angle
_geom_angle_publ_flag
N1 Zn1 Cl2 105.41(6) yes
N1 Zn1 Cl1 107.20(6) yes
Cl2 Zn1 Cl1 110.54(3) yes
N1 Zn1 Cl3 108.17(6) yes
Cl2 Zn1 Cl3 112.32(4) yes
Cl1 Zn1 Cl3 112.77(4) yes
H1WA O1 H1WB 113(3) ?
H5F N5 H5E 109(3) ?
H5F N5 H5C 110(3) ?
H5E N5 H5C 108(3) ?
H5F N5 H5D 112(4) ?
H5E N5 H5D 115(3) ?
H5C N5 H5D 103(4) ?
C4 N1 C5 107.8(2) ?
C4 N1 C1 107.3(2) ?
C5 N1 C1 107.9(2) ?
C4 N1 Zn1 109.81(15) yes
C5 N1 Zn1 111.01(16) yes
C1 N1 Zn1 112.80(15) yes
C2 N2 C1 108.5(2) ?
C2 N2 C6 108.3(2) ?
C1 N2 C6 108.6(2) ?
C3 N3 C5 108.8(2) ?
C3 N3 C2 108.2(2) ?
C5 N3 C2 108.4(2) ?
C4 N4 C3 108.2(2) ?
C4 N4 C6 109.4(2) ?
C3 N4 C6 108.1(2) ?
N2 C1 N1 111.9(2) ?
N2 C1 H1A 109.2 ?
N1 C1 H1A 109.2 ?
N2 C1 H1B 109.2 ?
N1 C1 H1B 109.2 ?
H1A C1 H1B 107.9 ?
N2 C2 N3 112.2(2) ?
N2 C2 H2A 109.2 ?
N3 C2 H2A 109.2 ?
N2 C2 H2B 109.2 ?
N3 C2 H2B 109.2 ?
H2A C2 H2B 107.9 ?
N3 C3 N4 112.1(2) ?
N3 C3 H3A 109.2 ?
N4 C3 H3A 109.2 ?
N3 C3 H3B 109.2 ?
N4 C3 H3B 109.2 ?
H3A C3 H3B 107.9 ?
N4 C4 N1 111.8(2) ?
N4 C4 H4A 109.2 ?
N1 C4 H4A 109.2 ?
N4 C4 H4B 109.2 ?
N1 C4 H4B 109.2 ?
H4A C4 H4B 107.9 ?
N3 C5 N1 111.4(2) ?
N3 C5 H5A 109.3 ?
N1 C5 H5A 109.3 ?
N3 C5 H5B 109.3 ?
N1 C5 H5B 109.3 ?
H5A C5 H5B 108.0 ?
N2 C6 N4 111.2(2) ?
N2 C6 H6A 109.4 ?
N4 C6 H6A 109.4 ?
N2 C6 H6B 109.4 ?
N4 C6 H6B 109.4 ?
H6A C6 H6B 108.0 ?

loop_
_geom_bond_atom_site_label_1
_geom_bond_atom_site_label_2
_geom_bond_site_symmetry_2
_geom_bond_distance
_geom_bond_publ_flag
Zn1 N1 . 2.108(2) yes
Zn1 Cl2 . 2.2335(9) yes
Zn1 Cl1 . 2.2487(10) yes
Zn1 Cl3 . 2.2500(10) yes
O1 H1WA . 0.823(18) ?
O1 H1WB . 0.842(19) ?
N5 H5F . 0.87(4) ?
N5 H5E . 0.82(4) ?
N5 H5C . 0.97(4) ?
N5 H5D . 0.92(5) ?
O2 O2 3_667 1.58(3) ?
O2' O2' 3_667 1.33(3) ?
N1 C4 . 1.494(3) yes
N1 C5 . 1.496(3) yes
N1 C1 . 1.498(3) yes
N2 C2 . 1.468(4) yes
N2 C1 . 1.469(3) yes
N2 C6 . 1.476(4) yes
N3 C3 . 1.466(4) yes
N3 C5 . 1.469(3) yes
N3 C2 . 1.474(4) yes
N4 C4 . 1.464(3) yes
N4 C3 . 1.471(4) yes
N4 C6 . 1.477(4) yes
C1 H1A . 0.9700 ?
C1 H1B . 0.9700 ?
C2 H2A . 0.9700 ?
C2 H2B . 0.9700 ?
C3 H3A . 0.9700 ?
C3 H3B . 0.9700 ?
C4 H4A . 0.9700 ?
C4 H4B . 0.9700 ?
C5 H5A . 0.9700 ?
C5 H5B . 0.9700 ?
C6 H6A . 0.9700 ?
C6 H6B . 0.9700 ?

loop_
_geom_hbond_atom_site_label_D
_geom_hbond_atom_site_label_H
_geom_hbond_atom_site_label_A
_geom_hbond_site_symmetry_A
_geom_hbond_distance_DH
_geom_hbond_distance_HA
_geom_hbond_distance_DA
_geom_hbond_angle_DHA
_geom_hbond_publ_flag
O1 H1WA N4 1_555 0.823(18) 2.012(19) 2.834(3) 176(3) yes
O1 H1WB O2 1_555 0.842(19) 2.040(19) 2.871(17) 169(3) yes
O1 H1WB O2' 1_555 0.842(19) 2.279(19) 3.002(16) 144(3) yes
O1 H1WB O2 3_667 0.842(19) 2.538(19) 3.225(17) 139(3) yes
O1 H1WB O2' 3_667 0.842(19) 2.245(19) 3.043(17) 158(3) yes
N5 H5E O1 1_555 0.82(4) 2.05(4) 2.838(4) 160(3) yes
N5 H5F O1 3_567 0.87(4) 2.05(4) 2.894(4) 163 yes
N5 H5C N3 2_556 0.97(4) 2.08(4) 3.040(4) 176(3) yes
N5 H5D N2 1_565 0.92(5) 2.15(5) 3.067(4) 177(4) yes
C1 H1A Cl1 2_646 0.97 2.87 3.673(3) 141 yes
C5 H5A Cl2 2_656 0.97 2.90 3.679(3) 138 yes
C6 H6A Cl2 3_657 0.97 2.86 3.655(3) 140 yes
